data_1532103
loop_
_publ_author_name
'Rizzoli, C.'
'Salamakha, P.S.'
'Belletti, D.'
'Sologub, O.L.'

_publ_section_title
;
 Single crystal investigation of the Nd (Fe0.45 Ru0.55)2 Si2, Nd (Fe0.60
 Os0.40)2 Si2 and Nd (Ru0.95 Os0.05)2 Si2 compounds
;
_journal_name_full 'Journal of Alloys Compd.'
_journal_page_first L8
_journal_page_last L11
_journal_volume 353
_journal_year 2003
_chemical_formula_sum 'Nd Os0.1 Ru1.9 Si2'
_chemical_name_systematic 'Nd (Ru0.95 Os0.05)2 Si2'
_space_group_IT_number 139
_symmetry_space_group_name_Hall '-I 4 2'
_symmetry_space_group_name_H-M 'I 4/m m m'
_cell_angle_alpha 90
_cell_angle_beta 90
_cell_angle_gamma 90
_cell_formula_units_Z 2
_cell_length_a 4.191
_cell_length_b 4.191
_cell_length_c 9.808
_cell_volume 172.272
_citation_journal_id_ASTM JALCEU
_cod_data_source_file Rizzoli_JALCEU_2003_1393.cif
_cod_data_source_block Nd1Os0.1Ru1.9Si2
_cod_original_cell_volume 172.2724
_cod_original_formula_sum 'Nd1 Os0.1 Ru1.9 Si2'
_cod_database_code 1532103

loop_
_symmetry_equiv_pos_as_xyz
x,y,z
-y,x,z
-x,-y,z
y,-x,z
x,-y,-z
y,x,-z
-x,y,-z
-y,-x,-z
-x,-y,-z
y,-x,-z
x,y,-z
-y,x,-z
-x,y,z
-y,-x,z
x,-y,z
y,x,z
x+1/2,y+1/2,z+1/2
-y+1/2,x+1/2,z+1/2
-x+1/2,-y+1/2,z+1/2
y+1/2,-x+1/2,z+1/2
x+1/2,-y+1/2,-z+1/2
y+1/2,x+1/2,-z+1/2
-x+1/2,y+1/2,-z+1/2
-y+1/2,-x+1/2,-z+1/2
-x+1/2,-y+1/2,-z+1/2
y+1/2,-x+1/2,-z+1/2
x+1/2,y+1/2,-z+1/2
-y+1/2,x+1/2,-z+1/2
-x+1/2,y+1/2,z+1/2
-y+1/2,-x+1/2,z+1/2
x+1/2,-y+1/2,z+1/2
y+1/2,x+1/2,z+1/2

loop_
_atom_site_label
_atom_site_type_symbol
_atom_site_fract_x
_atom_site_fract_y
_atom_site_fract_z
_atom_site_occupancy
_atom_site_U_iso_or_equiv
Os1 Os 0 0.5 0.25 0.05 0.0
Nd1 Nd 0 0 0 1 0.0
Si1 Si 0 0 0.3662 1 0.0
Ru1 Ru 0 0.5 0.25 0.95 0.0
